data_4303330
loop_
_publ_author_name
'David V. Partyka'
'Nihal Deligonul'

_publ_section_title
;
Phosphine- and Carbene-Ligated Silver Acetate: Easily-Accessed Synthons for
Reactions with Silylated Nucleophiles
;
_journal_name_full 'Inorganic Chemistry'
_journal_page_first 9463
_journal_page_last 9475
_journal_paper_doi 10.1021/ic901371g
_journal_volume 48
_journal_year 2009
_chemical_formula_moiety 'C20 H36 Ag O2 P'
_chemical_formula_sum 'C20 H36 Ag O2 P'
_chemical_formula_weight 447.33
_chemical_name_systematic
;
 ?
;
_space_group_IT_number 14
_symmetry_cell_setting monoclinic
_symmetry_space_group_name_Hall '-P 2ybc'
_symmetry_space_group_name_H-M 'P 1 21/c 1'
_atom_sites_solution_hydrogens geom
_atom_sites_solution_primary direct
_atom_sites_solution_secondary difmap
_audit_creation_method SHELXL-97
_cell_angle_alpha 90.00
_cell_angle_beta 118.1000(10)
_cell_angle_gamma 90.00
_cell_formula_units_Z 4
_cell_length_a 17.1303(12)
_cell_length_b 7.7764(5)
_cell_length_c 16.9212(12)
_cell_measurement_reflns_used 9890
_cell_measurement_temperature 100(2)
_cell_measurement_theta_max 26.85
_cell_measurement_theta_min 2.41
_cell_volume 1988.4(2)
_computing_cell_refinement 'Bruker SMART'
_computing_data_collection 'Bruker SMART'
_computing_data_reduction 'Bruker SAINT'
_computing_molecular_graphics 'Bruker SHELXTL'
_computing_publication_material 'Bruker SHELXTL'
_computing_structure_refinement 'SHELXL-97 (Sheldrick, 1997)'
_computing_structure_solution 'SHELXS-97 (Sheldrick, 1990)'
_diffrn_ambient_temperature 100(2)
_diffrn_measured_fraction_theta_full 0.990
_diffrn_measured_fraction_theta_max 0.990
_diffrn_measurement_device_type 'Bruker AXS APEX II CCD area detector'
_diffrn_measurement_method 'phi and omega scans'
_diffrn_radiation_monochromator graphite
_diffrn_radiation_source 'fine-focus sealed tube'
_diffrn_radiation_type MoK\a
_diffrn_radiation_wavelength 0.71073
_diffrn_reflns_av_R_equivalents 0.0251
_diffrn_reflns_av_sigmaI/netI 0.0192
_diffrn_reflns_limit_h_max 21
_diffrn_reflns_limit_h_min -21
_diffrn_reflns_limit_k_max 9
_diffrn_reflns_limit_k_min -9
_diffrn_reflns_limit_l_max 21
_diffrn_reflns_limit_l_min -21
_diffrn_reflns_number 21301
_diffrn_reflns_theta_full 26.98
_diffrn_reflns_theta_max 26.98
_diffrn_reflns_theta_min 2.70
_diffrn_standards_decay_% 0
_diffrn_standards_number 0
_exptl_absorpt_coefficient_mu 1.104
_exptl_absorpt_correction_T_max 0.8277
_exptl_absorpt_correction_T_min 0.7087
_exptl_absorpt_correction_type multi-scan
_exptl_absorpt_process_details 'AXScale in APEX 2 (Bruker, 2004)'
_exptl_crystal_colour colourless
_exptl_crystal_density_diffrn 1.494
_exptl_crystal_density_meas ?
_exptl_crystal_density_method .
_exptl_crystal_description Irregular
_exptl_crystal_F_000 936
_exptl_crystal_size_max 0.34
_exptl_crystal_size_mid 0.23
_exptl_crystal_size_min 0.18
_refine_diff_density_max 0.575
_refine_diff_density_min -0.745
_refine_diff_density_rms 0.068
_refine_ls_extinction_method none
_refine_ls_goodness_of_fit_ref 1.131
_refine_ls_hydrogen_treatment constr
_refine_ls_matrix_type full
_refine_ls_number_parameters 218
_refine_ls_number_reflns 4283
_refine_ls_number_restraints 0
_refine_ls_restrained_S_all 1.131
_refine_ls_R_factor_all 0.0221
_refine_ls_R_factor_gt 0.0211
_refine_ls_shift/su_max 0.002
_refine_ls_shift/su_mean 0.000
_refine_ls_structure_factor_coef Fsqd
_refine_ls_weighting_details 'calc w=1/[\s^2^(Fo^2^)+(0.0246P)^2^+1.7885P] where P=(Fo^2^+2Fc^2^)/3'
_refine_ls_weighting_scheme calc
_refine_ls_wR_factor_gt 0.0590
_refine_ls_wR_factor_ref 0.0595
_reflns_number_gt 4088
_reflns_number_total 4283
_reflns_threshold_expression >2sigma(I)
_cod_data_source_file ic901371g_si_001_01.cif
_cod_data_source_block nd022609_0m
_cod_depositor_comments
;
The following automatic conversions were performed:
'_symmetry_cell_setting' value 'Monoclinic' changed to 'monoclinic'
according to '/home/saulius/struct/CIF-dictionaries/cif_core.dic'
dictionary named 'cif_core.dic' version 2.4.1 from 2010-06-29.

Automatic conversion script
Id: cif_fix_enum 1527 2010-12-29 10:47:43Z saulius 
;
_cod_database_code 4303330

loop_
_symmetry_equiv_pos_as_xyz
'x, y, z'
'-x, y+1/2, -z+1/2'
'-x, -y, -z'
'x, -y-1/2, z-1/2'

loop_
_atom_site_label
_atom_site_type_symbol
_atom_site_fract_x
_atom_site_fract_y
_atom_site_fract_z
_atom_site_U_iso_or_equiv
_atom_site_adp_type
_atom_site_occupancy
_atom_site_symmetry_multiplicity
_atom_site_calc_flag
_atom_site_refinement_flags
_atom_site_disorder_assembly
_atom_site_disorder_group
Ag1 Ag 0.290195(9) 0.259600(16) 0.401937(9) 0.01745(6) Uani 1 1 d . . .
P1 P 0.24348(3) 0.48484(5) 0.45994(3) 0.01224(9) Uani 1 1 d . . .
C1 C 0.16194(11) 0.6255(2) 0.37224(11) 0.0142(3) Uani 1 1 d . . .
H1 H 0.1081 0.5539 0.3365 0.017 Uiso 1 1 calc R . .
C3 C 0.13095(13) 0.7926(3) 0.23173(12) 0.0218(4) Uani 1 1 d . . .
H3A H 0.1583 0.8343 0.1952 0.026 Uiso 1 1 calc R . .
H3B H 0.0788 0.7219 0.1927 0.026 Uiso 1 1 calc R . .
C7 C 0.33609(10) 0.6254(2) 0.53401(11) 0.0133(3) Uani 1 1 d . . .
H7 H 0.3375 0.7218 0.4956 0.016 Uiso 1 1 calc R . .
C13 C 0.19179(11) 0.4047(2) 0.52665(11) 0.0148(3) Uani 1 1 d . . .
H13 H 0.1858 0.5026 0.5618 0.018 Uiso 1 1 calc R . .
C12 C 0.32809(11) 0.7095(2) 0.61188(11) 0.0151(3) Uani 1 1 d . . .
H12A H 0.2707 0.7703 0.5887 0.018 Uiso 1 1 calc R . .
H12B H 0.3300 0.6198 0.6543 0.018 Uiso 1 1 calc R . .
C11 C 0.40390(11) 0.8369(2) 0.66047(11) 0.0156(3) Uani 1 1 d . . .
H11A H 0.3991 0.8882 0.7115 0.019 Uiso 1 1 calc R . .
H11B H 0.3991 0.9309 0.6190 0.019 Uiso 1 1 calc R . .
C2 C 0.19740(11) 0.6820(2) 0.30817(11) 0.0172(3) Uani 1 1 d . . .
H2A H 0.2528 0.7478 0.3421 0.021 Uiso 1 1 calc R . .
H2B H 0.2115 0.5787 0.2830 0.021 Uiso 1 1 calc R . .
C9 C 0.50160(11) 0.6582(2) 0.61939(11) 0.0170(3) Uani 1 1 d . . .
H9A H 0.5584 0.5949 0.6444 0.020 Uiso 1 1 calc R . .
H9B H 0.5020 0.7449 0.5768 0.020 Uiso 1 1 calc R . .
C8 C 0.42565(11) 0.5325(2) 0.56927(11) 0.0156(3) Uani 1 1 d . . .
H8A H 0.4288 0.4382 0.6100 0.019 Uiso 1 1 calc R . .
H8B H 0.4310 0.4815 0.5185 0.019 Uiso 1 1 calc R . .
C14 C 0.25185(13) 0.2675(2) 0.59239(13) 0.0205(4) Uani 1 1 d . . .
H14A H 0.2624 0.1747 0.5585 0.025 Uiso 1 1 calc R . .
H14B H 0.3097 0.3198 0.6333 0.025 Uiso 1 1 calc R . .
C18 C 0.09998(11) 0.3305(2) 0.46691(12) 0.0190(4) Uani 1 1 d . . .
H18A H 0.1044 0.2403 0.4279 0.023 Uiso 1 1 calc R . .
H18B H 0.0608 0.4225 0.4280 0.023 Uiso 1 1 calc R . .
C16 C 0.11962(13) 0.1170(3) 0.58693(13) 0.0236(4) Uani 1 1 d . . .
H16A H 0.1250 0.0192 0.5524 0.028 Uiso 1 1 calc R . .
H16B H 0.0933 0.0736 0.6241 0.028 Uiso 1 1 calc R . .
C5 C 0.06317(12) 0.8865(2) 0.32749(13) 0.0205(4) Uani 1 1 d . . .
H5A H 0.0098 0.8156 0.2927 0.025 Uiso 1 1 calc R . .
H5B H 0.0455 0.9879 0.3507 0.025 Uiso 1 1 calc R . .
C6 C 0.13173(12) 0.7814(2) 0.40587(12) 0.0179(4) Uani 1 1 d . . .
H6A H 0.1057 0.7421 0.4440 0.022 Uiso 1 1 calc R . .
H6B H 0.1835 0.8548 0.4428 0.022 Uiso 1 1 calc R . .
C17 C 0.05955(14) 0.2532(2) 0.52273(14) 0.0236(4) Uani 1 1 d . . .
H17A H 0.0496 0.3457 0.5572 0.028 Uiso 1 1 calc R . .
H17B H 0.0015 0.2013 0.4822 0.028 Uiso 1 1 calc R . .
C4 C 0.10123(12) 0.9456(2) 0.26680(12) 0.0215(4) Uani 1 1 d . . .
H4A H 0.0558 1.0113 0.2157 0.026 Uiso 1 1 calc R . .
H4B H 0.1523 1.0227 0.3007 0.026 Uiso 1 1 calc R . .
C10 C 0.49400(12) 0.7490(2) 0.69491(12) 0.0175(4) Uani 1 1 d . . .
H10A H 0.5415 0.8361 0.7222 0.021 Uiso 1 1 calc R . .
H10B H 0.5018 0.6645 0.7418 0.021 Uiso 1 1 calc R . .
C15 C 0.21100(13) 0.1909(3) 0.64735(13) 0.0242(4) Uani 1 1 d . . .
H15A H 0.2500 0.0988 0.6865 0.029 Uiso 1 1 calc R . .
H15B H 0.2062 0.2811 0.6861 0.029 Uiso 1 1 calc R . .
O1 O 0.32758(8) 0.07949(16) 0.32316(8) 0.0184(3) Uani 1 1 d . . .
O2 O 0.37605(9) -0.00047(17) 0.46334(9) 0.0229(3) Uani 1 1 d . . .
C19 C 0.37298(11) -0.0179(2) 0.38835(11) 0.0150(3) Uani 1 1 d . . .
C20 C 0.42651(12) -0.1588(2) 0.37597(12) 0.0196(4) Uani 1 1 d . . .
H20A H 0.4891 -0.1260 0.4053 0.029 Uiso 1 1 calc R . .
H20B H 0.4060 -0.1767 0.3119 0.029 Uiso 1 1 calc R . .
H20C H 0.4192 -0.2654 0.4027 0.029 Uiso 1 1 calc R . .

loop_
_atom_site_aniso_label
_atom_site_aniso_U_11
_atom_site_aniso_U_22
_atom_site_aniso_U_33
_atom_site_aniso_U_23
_atom_site_aniso_U_13
_atom_site_aniso_U_12
Ag1 0.01648(9) 0.01465(8) 0.02145(9) -0.00530(5) 0.00913(6) -0.00076(4)
P1 0.01172(19) 0.0119(2) 0.01203(19) -0.00109(15) 0.00474(16) -0.00061(15)
C1 0.0133(8) 0.0139(8) 0.0126(8) -0.0009(6) 0.0038(6) -0.0001(6)
C3 0.0228(9) 0.0225(9) 0.0146(8) 0.0037(7) 0.0043(7) 0.0004(7)
C7 0.0124(7) 0.0132(8) 0.0121(7) -0.0011(6) 0.0040(6) -0.0017(6)
C13 0.0145(8) 0.0146(8) 0.0147(8) -0.0014(6) 0.0063(6) -0.0025(6)
C12 0.0137(8) 0.0165(8) 0.0145(8) -0.0021(7) 0.0062(7) -0.0018(6)
C11 0.0184(8) 0.0149(8) 0.0119(8) -0.0019(6) 0.0058(7) -0.0030(7)
C2 0.0161(8) 0.0212(9) 0.0146(8) 0.0018(7) 0.0073(7) 0.0023(7)
C9 0.0138(8) 0.0207(9) 0.0147(8) 0.0005(7) 0.0052(7) -0.0016(7)
C8 0.0140(8) 0.0151(8) 0.0156(8) -0.0006(6) 0.0054(7) 0.0005(6)
C14 0.0175(9) 0.0215(9) 0.0194(9) 0.0053(7) 0.0063(8) -0.0023(7)
C18 0.0164(8) 0.0227(9) 0.0160(8) -0.0014(7) 0.0060(7) -0.0053(7)
C16 0.0270(10) 0.0248(10) 0.0229(9) -0.0016(8) 0.0149(8) -0.0102(8)
C5 0.0159(8) 0.0157(8) 0.0253(9) -0.0012(7) 0.0059(7) 0.0023(7)
C6 0.0183(9) 0.0162(8) 0.0184(9) -0.0014(7) 0.0079(7) 0.0023(7)
C17 0.0193(9) 0.0303(11) 0.0214(10) -0.0028(7) 0.0099(8) -0.0088(7)
C4 0.0187(9) 0.0168(8) 0.0198(9) 0.0026(7) 0.0014(7) -0.0008(7)
C10 0.0158(9) 0.0204(9) 0.0131(8) -0.0003(6) 0.0041(7) -0.0042(6)
C15 0.0250(10) 0.0274(10) 0.0192(9) 0.0036(8) 0.0096(8) -0.0060(8)
O1 0.0189(6) 0.0188(6) 0.0166(6) 0.0015(5) 0.0076(5) 0.0033(5)
O2 0.0353(8) 0.0194(7) 0.0184(6) 0.0027(5) 0.0163(6) 0.0072(6)
C19 0.0151(8) 0.0135(8) 0.0174(8) -0.0011(6) 0.0083(7) -0.0028(6)
C20 0.0234(9) 0.0190(9) 0.0167(8) 0.0002(7) 0.0098(7) 0.0040(7)

loop_
_atom_type_symbol
_atom_type_description
_atom_type_scat_dispersion_real
_atom_type_scat_dispersion_imag
_atom_type_scat_source
C C 0.0033 0.0016 'International Tables Vol C Tables 4.2.6.8 and 6.1.1.4'
H H 0.0000 0.0000 'International Tables Vol C Tables 4.2.6.8 and 6.1.1.4'
O O 0.0106 0.0060 'International Tables Vol C Tables 4.2.6.8 and 6.1.1.4'
P P 0.1023 0.0942 'International Tables Vol C Tables 4.2.6.8 and 6.1.1.4'
Ag Ag -0.8971 1.1015 'International Tables Vol C Tables 4.2.6.8 and 6.1.1.4'

loop_
_geom_angle_atom_site_label_1
_geom_angle_atom_site_label_2
_geom_angle_atom_site_label_3
_geom_angle
_geom_angle_site_symmetry_1
_geom_angle_site_symmetry_3
_geom_angle_publ_flag
O1 Ag1 P1 168.46(3) . . ?
O1 Ag1 O2 56.28(4) . . ?
P1 Ag1 O2 134.92(3) . . ?
C13 P1 C1 107.07(8) . . ?
C13 P1 C7 106.96(8) . . ?
C1 P1 C7 106.14(8) . . ?
C13 P1 Ag1 111.37(6) . . ?
C1 P1 Ag1 112.84(6) . . ?
C7 P1 Ag1 112.08(5) . . ?
C6 C1 C2 110.60(14) . . ?
C6 C1 P1 115.59(12) . . ?
C2 C1 P1 109.65(11) . . ?
C6 C1 H1 106.8 . . ?
C2 C1 H1 106.8 . . ?
P1 C1 H1 106.8 . . ?
C4 C3 C2 111.35(15) . . ?
C4 C3 H3A 109.4 . . ?
C2 C3 H3A 109.4 . . ?
C4 C3 H3B 109.4 . . ?
C2 C3 H3B 109.4 . . ?
H3A C3 H3B 108.0 . . ?
C12 C7 C8 110.07(13) . . ?
C12 C7 P1 116.08(11) . . ?
C8 C7 P1 111.45(11) . . ?
C12 C7 H7 106.2 . . ?
C8 C7 H7 106.2 . . ?
P1 C7 H7 106.2 . . ?
C18 C13 C14 110.29(14) . . ?
C18 C13 P1 111.40(12) . . ?
C14 C13 P1 109.14(12) . . ?
C18 C13 H13 108.7 . . ?
C14 C13 H13 108.7 . . ?
P1 C13 H13 108.7 . . ?
C11 C12 C7 109.94(14) . . ?
C11 C12 H12A 109.7 . . ?
C7 C12 H12A 109.7 . . ?
C11 C12 H12B 109.7 . . ?
C7 C12 H12B 109.7 . . ?
H12A C12 H12B 108.2 . . ?
C12 C11 C10 111.37(14) . . ?
C12 C11 H11A 109.4 . . ?
C10 C11 H11A 109.4 . . ?
C12 C11 H11B 109.4 . . ?
C10 C11 H11B 109.4 . . ?
H11A C11 H11B 108.0 . . ?
C3 C2 C1 112.02(14) . . ?
C3 C2 H2A 109.2 . . ?
C1 C2 H2A 109.2 . . ?
C3 C2 H2B 109.2 . . ?
C1 C2 H2B 109.2 . . ?
H2A C2 H2B 107.9 . . ?
C10 C9 C8 112.16(14) . . ?
C10 C9 H9A 109.2 . . ?
C8 C9 H9A 109.2 . . ?
C10 C9 H9B 109.2 . . ?
C8 C9 H9B 109.2 . . ?
H9A C9 H9B 107.9 . . ?
C9 C8 C7 110.35(14) . . ?
C9 C8 H8A 109.6 . . ?
C7 C8 H8A 109.6 . . ?
C9 C8 H8B 109.6 . . ?
C7 C8 H8B 109.6 . . ?
H8A C8 H8B 108.1 . . ?
C15 C14 C13 111.74(16) . . ?
C15 C14 H14A 109.3 . . ?
C13 C14 H14A 109.3 . . ?
C15 C14 H14B 109.3 . . ?
C13 C14 H14B 109.3 . . ?
H14A C14 H14B 107.9 . . ?
C13 C18 C17 111.32(15) . . ?
C13 C18 H18A 109.4 . . ?
C17 C18 H18A 109.4 . . ?
C13 C18 H18B 109.4 . . ?
C17 C18 H18B 109.4 . . ?
H18A C18 H18B 108.0 . . ?
C17 C16 C15 110.67(16) . . ?
C17 C16 H16A 109.5 . . ?
C15 C16 H16A 109.5 . . ?
C17 C16 H16B 109.5 . . ?
C15 C16 H16B 109.5 . . ?
H16A C16 H16B 108.1 . . ?
C4 C5 C6 110.37(15) . . ?
C4 C5 H5A 109.6 . . ?
C6 C5 H5A 109.6 . . ?
C4 C5 H5B 109.6 . . ?
C6 C5 H5B 109.6 . . ?
H5A C5 H5B 108.1 . . ?
C5 C6 C1 110.93(15) . . ?
C5 C6 H6A 109.5 . . ?
C1 C6 H6A 109.5 . . ?
C5 C6 H6B 109.5 . . ?
C1 C6 H6B 109.5 . . ?
H6A C6 H6B 108.0 . . ?
C16 C17 C18 111.31(16) . . ?
C16 C17 H17A 109.4 . . ?
C18 C17 H17A 109.4 . . ?
C16 C17 H17B 109.4 . . ?
C18 C17 H17B 109.4 . . ?
H17A C17 H17B 108.0 . . ?
C3 C4 C5 110.81(15) . . ?
C3 C4 H4A 109.5 . . ?
C5 C4 H4A 109.5 . . ?
C3 C4 H4B 109.5 . . ?
C5 C4 H4B 109.5 . . ?
H4A C4 H4B 108.1 . . ?
C9 C10 C11 110.99(14) . . ?
C9 C10 H10A 109.4 . . ?
C11 C10 H10A 109.4 . . ?
C9 C10 H10B 109.4 . . ?
C11 C10 H10B 109.4 . . ?
H10A C10 H10B 108.0 . . ?
C16 C15 C14 111.11(15) . . ?
C16 C15 H15A 109.4 . . ?
C14 C15 H15A 109.4 . . ?
C16 C15 H15B 109.4 . . ?
C14 C15 H15B 109.4 . . ?
H15A C15 H15B 108.0 . . ?
C19 O1 Ag1 95.00(10) . . ?
C19 O2 Ag1 85.92(10) . . ?
O2 C19 O1 122.40(16) . . ?
O2 C19 C20 118.84(16) . . ?
O1 C19 C20 118.75(15) . . ?
C19 C20 H20A 109.5 . . ?
C19 C20 H20B 109.5 . . ?
H20A C20 H20B 109.5 . . ?
C19 C20 H20C 109.5 . . ?
H20A C20 H20C 109.5 . . ?
H20B C20 H20C 109.5 . . ?

loop_
_geom_bond_atom_site_label_1
_geom_bond_atom_site_label_2
_geom_bond_distance
_geom_bond_site_symmetry_2
_geom_bond_publ_flag
Ag1 O1 2.2255(12) . ?
Ag1 P1 2.3263(4) . ?
Ag1 O2 2.4276(13) . ?
P1 C13 1.8407(17) . ?
P1 C1 1.8432(17) . ?
P1 C7 1.8467(17) . ?
C1 C6 1.529(2) . ?
C1 C2 1.535(2) . ?
C1 H1 1.0000 . ?
C3 C4 1.521(3) . ?
C3 C2 1.524(2) . ?
C3 H3A 0.9900 . ?
C3 H3B 0.9900 . ?
C7 C12 1.534(2) . ?
C7 C8 1.540(2) . ?
C7 H7 1.0000 . ?
C13 C18 1.527(2) . ?
C13 C14 1.535(2) . ?
C13 H13 1.0000 . ?
C12 C11 1.529(2) . ?
C12 H12A 0.9900 . ?
C12 H12B 0.9900 . ?
C11 C10 1.530(2) . ?
C11 H11A 0.9900 . ?
C11 H11B 0.9900 . ?
C2 H2A 0.9900 . ?
C2 H2B 0.9900 . ?
C9 C10 1.519(2) . ?
C9 C8 1.526(2) . ?
C9 H9A 0.9900 . ?
C9 H9B 0.9900 . ?
C8 H8A 0.9900 . ?
C8 H8B 0.9900 . ?
C14 C15 1.524(3) . ?
C14 H14A 0.9900 . ?
C14 H14B 0.9900 . ?
C18 C17 1.533(3) . ?
C18 H18A 0.9900 . ?
C18 H18B 0.9900 . ?
C16 C17 1.519(3) . ?
C16 C15 1.522(3) . ?
C16 H16A 0.9900 . ?
C16 H16B 0.9900 . ?
C5 C4 1.524(3) . ?
C5 C6 1.529(2) . ?
C5 H5A 0.9900 . ?
C5 H5B 0.9900 . ?
C6 H6A 0.9900 . ?
C6 H6B 0.9900 . ?
C17 H17A 0.9900 . ?
C17 H17B 0.9900 . ?
C4 H4A 0.9900 . ?
C4 H4B 0.9900 . ?
C10 H10A 0.9900 . ?
C10 H10B 0.9900 . ?
C15 H15A 0.9900 . ?
C15 H15B 0.9900 . ?
O1 C19 1.260(2) . ?
O2 C19 1.252(2) . ?
C19 C20 1.505(2) . ?
C20 H20A 0.9800 . ?
C20 H20B 0.9800 . ?
C20 H20C 0.9800 . ?
